data_7201524
loop_
_publ_author_name
'Gjikaj, Mimoza'
'Brockner, Wolfgang'
'Namyslo, Jan'
'Adam, Arnold'

_publ_section_title
;
 Crown-ether enclosure generated by ionic liquid
 components---synthesis, crystal structure and Raman spectra of
 compounds of imidazolium based salts and 18-crown-6
;
_journal_issue 1
_journal_name_full CrystEngComm
_journal_page_first 103
_journal_paper_doi 10.1039/b708724c
_journal_volume 10
_journal_year 2008
_chemical_formula_moiety 'C30 H60 N4 O14 S2'
_chemical_formula_sum 'C30 H60 N4 O14 S2'
_chemical_formula_weight 764.94
_chemical_name_common '1-butyl-3-methylimidazolium methylsulfate (18-crown-6)'
_chemical_name_systematic
;
?
;
_space_group_IT_number 14
_symmetry_cell_setting monoclinic
_symmetry_space_group_name_Hall '-P 2yn'
_symmetry_space_group_name_H-M 'P 1 21/n 1'
_atom_sites_solution_hydrogens geom
_atom_sites_solution_primary direct
_atom_sites_solution_secondary difmap
_audit_creation_method SHELXL-97
_cell_angle_alpha 90.00
_cell_angle_beta 98.028(10)
_cell_angle_gamma 90.00
_cell_formula_units_Z 2
_cell_length_a 9.1227(11)
_cell_length_b 16.1877(14)
_cell_length_c 13.9387(16)
_cell_measurement_temperature 223(2)
_cell_measurement_theta_max 25.02
_cell_measurement_theta_min 1.94
_cell_volume 2038.2(4)
_computing_structure_refinement 'SHELXL-97 (Sheldrick, 1997)'
_computing_structure_solution 'SHELXS-97 (Sheldrick, 1990)'
_diffrn_ambient_temperature 223(2)
_diffrn_detector_area_resol_mean 'not measured'
_diffrn_measured_fraction_theta_full 0.999
_diffrn_measured_fraction_theta_max 0.999
_diffrn_measurement_device_type 'IPDS II (Stoe & Cie)'
_diffrn_measurement_method '\w and \f scans'
_diffrn_radiation_monochromator graphite
_diffrn_radiation_source 'fine-focus sealed tube'
_diffrn_radiation_type MoK\a
_diffrn_radiation_wavelength 0.71073
_diffrn_reflns_av_R_equivalents 0.0747
_diffrn_reflns_av_sigmaI/netI 0.0361
_diffrn_reflns_limit_h_max 10
_diffrn_reflns_limit_h_min -10
_diffrn_reflns_limit_k_max 18
_diffrn_reflns_limit_k_min -19
_diffrn_reflns_limit_l_max 15
_diffrn_reflns_limit_l_min -16
_diffrn_reflns_number 21359
_diffrn_reflns_theta_full 25.02
_diffrn_reflns_theta_max 25.02
_diffrn_reflns_theta_min 1.94
_diffrn_standards_decay_% 'not measured'
_diffrn_standards_interval_count 'not measured'
_diffrn_standards_interval_time 'not measured'
_diffrn_standards_number 'not measured'
_exptl_absorpt_coefficient_mu 0.194
_exptl_absorpt_correction_type none
_exptl_crystal_colour colourless
_exptl_crystal_density_diffrn 1.246
_exptl_crystal_density_method 'not measured'
_exptl_crystal_description cubic
_exptl_crystal_F_000 824
_exptl_crystal_size_max 0.21
_exptl_crystal_size_mid 0.18
_exptl_crystal_size_min 0.15
_refine_diff_density_max 0.427
_refine_diff_density_min -0.304
_refine_diff_density_rms 0.045
_refine_ls_extinction_coef 0.015(2)
_refine_ls_extinction_expression Fc^*^=kFc[1+0.001xFc^2^\l^3^/sin(2\q)]^-1/4^
_refine_ls_extinction_method SHELXL
_refine_ls_goodness_of_fit_ref 1.090
_refine_ls_hydrogen_treatment mixed
_refine_ls_matrix_type full
_refine_ls_number_parameters 336
_refine_ls_number_reflns 3598
_refine_ls_number_restraints 0
_refine_ls_restrained_S_all 1.090
_refine_ls_R_factor_all 0.0779
_refine_ls_R_factor_gt 0.0612
_refine_ls_shift/su_max 0.000
_refine_ls_shift/su_mean 0.000
_refine_ls_structure_factor_coef Fsqd
_refine_ls_weighting_details 'calc w=1/[\s^2^(Fo^2^)+(0.0681P)^2^+1.4560P] where P=(Fo^2^+2Fc^2^)/3'
_refine_ls_weighting_scheme calc
_refine_ls_wR_factor_gt 0.1484
_refine_ls_wR_factor_ref 0.1591
_reflns_number_gt 2898
_reflns_number_total 3598
_reflns_threshold_expression >2sigma(I)
_cod_data_source_file b708724c.txt
_cod_data_source_block 2
_cod_original_sg_symbol_H-M P21/n
_cod_database_code 7201524

loop_
_symmetry_equiv_pos_as_xyz
'x, y, z'
'-x+1/2, y+1/2, -z+1/2'
'-x, -y, -z'
'x-1/2, -y-1/2, z-1/2'

loop_
_atom_site_label
_atom_site_type_symbol
_atom_site_fract_x
_atom_site_fract_y
_atom_site_fract_z
_atom_site_U_iso_or_equiv
_atom_site_adp_type
_atom_site_occupancy
_atom_site_symmetry_multiplicity
_atom_site_calc_flag
_atom_site_refinement_flags
_atom_site_disorder_assembly
_atom_site_disorder_group
S S 0.70554(8) 0.22306(5) 0.15473(6) 0.0506(3) Uani 1 1 d . . .
O1 O 0.6057(3) 0.27714(19) 0.1010(2) 0.0879(9) Uani 1 1 d . . .
O2 O 0.8491(3) 0.2277(2) 0.1303(3) 0.1020(11) Uani 1 1 d . . .
O3 O 0.7028(6) 0.2279(3) 0.2572(2) 0.1327(15) Uani 1 1 d . . .
O4 O 0.6437(4) 0.1336(2) 0.1350(3) 0.1096(12) Uani 1 1 d . . .
O5 O 0.1910(2) 0.41306(13) 0.14700(14) 0.0478(5) Uani 1 1 d . . .
O6 O -0.0760(2) 0.48625(12) 0.19071(15) 0.0462(5) Uani 1 1 d . . .
O7 O 0.2933(2) 0.47079(12) -0.02743(15) 0.0447(5) Uani 1 1 d . . .
N1 N 0.3419(2) 0.14731(14) 0.38837(16) 0.0380(5) Uani 1 1 d . . .
N3 N 0.2524(3) 0.18314(15) 0.24348(17) 0.0449(6) Uani 1 1 d . . .
C2 C 0.3728(3) 0.15673(17) 0.2995(2) 0.0420(6) Uani 1 1 d . . .
C4 C 0.1406(3) 0.1908(2) 0.2988(2) 0.0523(8) Uani 1 1 d . . .
C5 C 0.1969(3) 0.16920(19) 0.3897(2) 0.0483(7) Uani 1 1 d . . .
C6 C 0.4438(4) 0.1179(2) 0.4720(2) 0.0495(7) Uani 1 1 d . . .
C7 C 0.2408(5) 0.2009(2) 0.1387(2) 0.0612(9) Uani 1 1 d . . .
C8 C 0.1697(6) 0.1341(3) 0.0782(3) 0.0748(11) Uani 1 1 d . . .
C9 C 0.1555(8) 0.1587(4) -0.0294(3) 0.1084(18) Uani 1 1 d . . .
C10 C 0.0659(8) 0.1015(6) -0.0932(5) 0.169(4) Uani 1 1 d . . .
H10A H 0.1184 0.0503 -0.0960 0.253 Uiso 1 1 calc R . .
H10B H 0.0459 0.1249 -0.1570 0.253 Uiso 1 1 calc R . .
H10C H -0.0258 0.0915 -0.0687 0.253 Uiso 1 1 calc R . .
C11 C 0.6367(11) 0.1068(7) 0.0340(7) 0.136(3) Uani 1 1 d . . .
C12 C 0.1610(4) 0.4285(2) 0.2421(2) 0.0537(8) Uani 1 1 d . . .
C13 C -0.0016(4) 0.4205(2) 0.2446(2) 0.0547(8) Uani 1 1 d . . .
C14 C -0.2317(3) 0.4816(2) 0.1894(2) 0.0516(8) Uani 1 1 d . . .
C15 C -0.3043(3) 0.5478(2) 0.1253(2) 0.0497(7) Uani 1 1 d . . .
C16 C 0.3665(3) 0.4106(2) 0.0360(3) 0.0507(8) Uani 1 1 d . . .
C17 C 0.3417(3) 0.4274(2) 0.1373(3) 0.0520(8) Uani 1 1 d . . .
H2 H 0.462(4) 0.148(2) 0.276(2) 0.060(10) Uiso 1 1 d . . .
H4 H 0.045(4) 0.205(2) 0.272(3) 0.063(10) Uiso 1 1 d . . .
H5 H 0.160(4) 0.168(2) 0.448(3) 0.055(9) Uiso 1 1 d . . .
H61 H 0.407(4) 0.066(3) 0.497(3) 0.076(11) Uiso 1 1 d . . .
H62 H 0.530(5) 0.108(3) 0.456(3) 0.088(14) Uiso 1 1 d . . .
H63 H 0.454(5) 0.158(3) 0.519(3) 0.092(14) Uiso 1 1 d . . .
H71 H 0.337(5) 0.218(3) 0.128(3) 0.088(14) Uiso 1 1 d . . .
H72 H 0.175(5) 0.245(3) 0.132(3) 0.082(13) Uiso 1 1 d . . .
H81 H 0.085(5) 0.111(3) 0.103(3) 0.092(15) Uiso 1 1 d . . .
H82 H 0.243(4) 0.092(2) 0.085(3) 0.062(10) Uiso 1 1 d . . .
H91 H 0.251(5) 0.143(3) -0.051(3) 0.091(15) Uiso 1 1 d . . .
H92 H 0.037(6) 0.184(3) -0.057(4) 0.121(18) Uiso 1 1 d . . .
H111 H 0.611(11) 0.143(6) -0.005(7) 0.21(5) Uiso 1 1 d . . .
H112 H 0.615(8) 0.058(5) 0.034(6) 0.16(3) Uiso 1 1 d . . .
H113 H 0.749(5) 0.139(3) 0.056(3) 0.077(12) Uiso 1 1 d . . .
H121 H 0.216(4) 0.389(2) 0.283(3) 0.061(10) Uiso 1 1 d . . .
H122 H 0.199(3) 0.483(2) 0.261(2) 0.053(9) Uiso 1 1 d . . .
H131 H -0.017(4) 0.422(2) 0.311(3) 0.062(10) Uiso 1 1 d . . .
H132 H -0.036(3) 0.362(2) 0.215(2) 0.053(9) Uiso 1 1 d . . .
H141 H -0.265(3) 0.427(2) 0.168(2) 0.049(8) Uiso 1 1 d . . .
H142 H -0.256(4) 0.492(2) 0.255(3) 0.063(10) Uiso 1 1 d . . .
H151 H 0.412(4) 0.449(2) -0.135(2) 0.057(9) Uiso 1 1 d . . .
H152 H 0.264(3) 0.398(2) -0.141(2) 0.043(8) Uiso 1 1 d . . .
H161 H 0.333(3) 0.357(2) 0.015(2) 0.046(8) Uiso 1 1 d . . .
H162 H 0.473(4) 0.410(2) 0.033(2) 0.058(9) Uiso 1 1 d . . .
H171 H 0.409(3) 0.3933(18) 0.180(2) 0.042(8) Uiso 1 1 d . . .
H172 H 0.369(4) 0.484(2) 0.152(3) 0.063(10) Uiso 1 1 d . . .

loop_
_atom_site_aniso_label
_atom_site_aniso_U_11
_atom_site_aniso_U_22
_atom_site_aniso_U_33
_atom_site_aniso_U_23
_atom_site_aniso_U_13
_atom_site_aniso_U_12
S 0.0471(4) 0.0487(5) 0.0551(5) 0.0190(4) 0.0043(3) 0.0017(3)
O1 0.0877(19) 0.0825(19) 0.089(2) 0.0218(16) -0.0033(15) 0.0324(15)
O2 0.0507(15) 0.110(2) 0.145(3) 0.002(2) 0.0136(16) -0.0022(15)
O3 0.214(5) 0.126(3) 0.0611(19) 0.021(2) 0.028(2) -0.010(3)
O4 0.133(3) 0.0670(19) 0.127(3) 0.0183(19) 0.011(2) -0.0280(19)
O5 0.0400(10) 0.0550(12) 0.0463(11) -0.0046(9) -0.0014(8) -0.0029(9)
O6 0.0437(11) 0.0480(11) 0.0472(11) 0.0010(9) 0.0080(9) -0.0022(9)
O7 0.0382(10) 0.0436(11) 0.0528(12) -0.0020(9) 0.0075(8) 0.0064(8)
N1 0.0380(12) 0.0376(12) 0.0378(12) 0.0011(9) 0.0032(9) -0.0005(9)
N3 0.0484(13) 0.0431(13) 0.0422(13) 0.0076(10) 0.0032(10) 0.0036(11)
C2 0.0426(15) 0.0423(15) 0.0414(15) 0.0035(12) 0.0067(12) 0.0028(12)
C4 0.0398(16) 0.0548(19) 0.061(2) 0.0088(15) 0.0006(14) 0.0060(13)
C5 0.0435(16) 0.0521(17) 0.0507(18) -0.0007(14) 0.0111(14) 0.0002(13)
C6 0.0471(18) 0.057(2) 0.0420(17) 0.0046(15) -0.0021(14) 0.0017(15)
C7 0.078(3) 0.061(2) 0.0427(18) 0.0147(15) 0.0016(17) 0.0054(19)
C8 0.090(3) 0.084(3) 0.049(2) 0.0025(19) 0.001(2) 0.004(3)
C9 0.127(5) 0.137(5) 0.054(3) -0.002(3) -0.014(3) 0.015(4)
C10 0.145(6) 0.277(11) 0.080(4) -0.045(5) 0.000(4) -0.009(7)
C11 0.171(8) 0.108(6) 0.122(6) -0.052(5) -0.007(5) -0.023(5)
C12 0.0578(19) 0.060(2) 0.0394(16) 0.0014(15) -0.0067(14) 0.0033(16)
C13 0.064(2) 0.063(2) 0.0369(16) 0.0085(15) 0.0064(14) 0.0007(16)
C14 0.0470(17) 0.061(2) 0.0495(18) -0.0050(15) 0.0171(14) -0.0087(15)
C15 0.0388(15) 0.0523(18) 0.061(2) -0.0117(15) 0.0162(14) -0.0005(13)
C16 0.0348(15) 0.0467(18) 0.069(2) 0.0014(15) 0.0036(14) 0.0092(13)
C17 0.0380(15) 0.0527(19) 0.061(2) 0.0027(16) -0.0079(14) 0.0016(14)

loop_
_atom_type_symbol
_atom_type_description
_atom_type_scat_dispersion_real
_atom_type_scat_dispersion_imag
_atom_type_scat_source
C C 0.0033 0.0016 'International Tables Vol C Tables 4.2.6.8 and 6.1.1.4'
H H 0.0000 0.0000 'International Tables Vol C Tables 4.2.6.8 and 6.1.1.4'
N N 0.0061 0.0033 'International Tables Vol C Tables 4.2.6.8 and 6.1.1.4'
O O 0.0106 0.0060 'International Tables Vol C Tables 4.2.6.8 and 6.1.1.4'
S S 0.1246 0.1234 'International Tables Vol C Tables 4.2.6.8 and 6.1.1.4'

loop_
_geom_angle_atom_site_label_1
_geom_angle_atom_site_label_2
_geom_angle_atom_site_label_3
_geom_angle
_geom_angle_site_symmetry_1
_geom_angle_site_symmetry_3
_geom_angle_publ_flag
O2 S O1 113.4(2) . . ?
O2 S O3 112.7(3) . . ?
O1 S O3 113.4(2) . . ?
O2 S O4 109.4(2) . . ?
O1 S O4 107.0(2) . . ?
O3 S O4 99.8(2) . . ?
C11 O4 S 114.2(5) . . ?
C12 O5 C17 112.2(2) . . ?
C14 O6 C13 111.8(2) . . ?
C15 O7 C16 111.4(2) 3_565 . ?
C2 N1 C5 108.4(2) . . ?
C2 N1 C6 126.2(3) . . ?
C5 N1 C6 125.3(3) . . ?
C2 N3 C4 108.6(3) . . ?
C2 N3 C7 125.7(3) . . ?
C4 N3 C7 125.7(3) . . ?
N1 C2 N3 108.8(3) . . ?
N1 C2 H2 129(2) . . ?
N3 C2 H2 123(2) . . ?
C5 C4 N3 106.9(3) . . ?
C5 C4 H4 131(2) . . ?
N3 C4 H4 122(2) . . ?
C4 C5 N1 107.2(3) . . ?
C4 C5 H5 134(2) . . ?
N1 C5 H5 119(2) . . ?
N1 C6 H61 110(2) . . ?
N1 C6 H62 111(3) . . ?
H61 C6 H62 107(4) . . ?
N1 C6 H63 109(3) . . ?
H61 C6 H63 111(4) . . ?
H62 C6 H63 108(4) . . ?
C8 C7 N3 113.0(3) . . ?
C8 C7 H71 118(3) . . ?
N3 C7 H71 106(3) . . ?
C8 C7 H72 106(3) . . ?
N3 C7 H72 102(3) . . ?
H71 C7 H72 110(4) . . ?
C7 C8 C9 109.9(4) . . ?
C7 C8 H81 113(3) . . ?
C9 C8 H81 119(3) . . ?
C7 C8 H82 103(2) . . ?
C9 C8 H82 104(2) . . ?
H81 C8 H82 107(4) . . ?
C10 C9 C8 113.2(6) . . ?
C10 C9 H91 95(3) . . ?
C8 C9 H91 106(3) . . ?
C10 C9 H92 67(3) . . ?
C8 C9 H92 111(3) . . ?
H91 C9 H92 143(4) . . ?
C9 C10 H10A 109.5 . . ?
C9 C10 H10B 109.5 . . ?
H10A C10 H10B 109.5 . . ?
C9 C10 H10C 109.5 . . ?
H10A C10 H10C 109.5 . . ?
H10B C10 H10C 109.5 . . ?
C9 C10 H92 47(2) . . ?
H10A C10 H92 156.2 . . ?
H10B C10 H92 86.7 . . ?
H10C C10 H92 79.8 . . ?
O4 C11 H111 114(7) . . ?
O4 C11 H112 105(6) . . ?
H111 C11 H112 131(8) . . ?
O4 C11 H113 72(2) . . ?
H111 C11 H113 91(7) . . ?
H112 C11 H113 130(6) . . ?
O5 C12 C13 109.3(2) . . ?
O5 C12 H121 107(2) . . ?
C13 C12 H121 112(2) . . ?
O5 C12 H122 107.7(19) . . ?
C13 C12 H122 113.0(19) . . ?
H121 C12 H122 108(3) . . ?
O6 C13 C12 109.0(3) . . ?
O6 C13 H131 112(2) . . ?
C12 C13 H131 108(2) . . ?
O6 C13 H132 111.7(17) . . ?
C12 C13 H132 107.7(17) . . ?
H131 C13 H132 109(3) . . ?
O6 C14 C15 109.3(3) . . ?
O6 C14 H141 108.9(18) . . ?
C15 C14 H141 111.9(19) . . ?
O6 C14 H142 109(2) . . ?
C15 C14 H142 107(2) . . ?
H141 C14 H142 110(3) . . ?
O7 C15 C14 109.9(2) 3_565 . ?
O7 C16 C17 110.3(3) . . ?
O7 C16 H161 109.3(19) . . ?
C17 C16 H161 112.0(19) . . ?
O7 C16 H162 111(2) . . ?
C17 C16 H162 109.2(19) . . ?
H161 C16 H162 105(3) . . ?
O5 C17 C16 109.8(3) . . ?
O5 C17 H171 112.9(17) . . ?
C16 C17 H171 108.1(17) . . ?
O5 C17 H172 111(2) . . ?
C16 C17 H172 108(2) . . ?
H171 C17 H172 107(3) . . ?

loop_
_geom_bond_atom_site_label_1
_geom_bond_atom_site_label_2
_geom_bond_distance
_geom_bond_site_symmetry_2
_geom_bond_publ_flag
S O2 1.400(3) . ?
S O1 1.402(3) . ?
S O3 1.434(3) . ?
S O4 1.565(3) . ?
O4 C11 1.465(9) . ?
O5 C12 1.413(4) . ?
O5 C17 1.419(4) . ?
O6 C14 1.419(4) . ?
O6 C13 1.420(4) . ?
O7 C15 1.414(4) 3_565 ?
O7 C16 1.418(4) . ?
N1 C2 1.317(4) . ?
N1 C5 1.373(4) . ?
N1 C6 1.465(4) . ?
N3 C2 1.327(4) . ?
N3 C4 1.367(4) . ?
N3 C7 1.477(4) . ?
C2 H2 0.93(4) . ?
C4 C5 1.345(5) . ?
C4 H4 0.93(4) . ?
C5 H5 0.92(4) . ?
C6 H61 0.98(4) . ?
C6 H62 0.86(5) . ?
C6 H63 0.91(5) . ?
C7 C8 1.466(6) . ?
C7 H71 0.95(4) . ?
C7 H72 0.93(4) . ?
C8 C9 1.539(6) . ?
C8 H81 0.96(5) . ?
C8 H82 0.95(4) . ?
C9 C10 1.454(9) . ?
C9 H91 1.00(5) . ?
C9 H92 1.17(6) . ?
C10 H10A 0.9600 . ?
C10 H10B 0.9600 . ?
C10 H10C 0.9600 . ?
C10 H92 1.47(6) . ?
C11 H111 0.81(9) . ?
C11 H112 0.81(8) . ?
C11 H113 1.15(4) . ?
C12 C13 1.494(5) . ?
C12 H121 0.96(4) . ?
C12 H122 0.98(3) . ?
C13 H131 0.96(4) . ?
C13 H132 1.07(3) . ?
C14 C15 1.490(5) . ?
C14 H141 0.97(3) . ?
C14 H142 0.98(4) . ?
C15 O7 1.414(4) 3_565 ?
C16 C17 1.486(5) . ?
C16 H161 0.94(3) . ?
C16 H162 0.98(3) . ?
C17 H171 0.96(3) . ?
C17 H172 0.97(4) . ?
